data_7210917
loop_
_publ_author_name
'Taouss, Christina'
'Thomas, Lena'
'Jones, Peter G.'

_publ_section_title
;
 Packing principles for urea and thiourea solvates: structures of
 urea&#x2009;:&#x2009;morpholine (1&#x2009;:&#x2009;1),
 urea&#x2009;:&#x2009;1,4-dioxane (1&#x2009;:&#x2009;1),
 thiourea&#x2009;:&#x2009;morpholine (4&#x2009;:&#x2009;3) and
 thiourea&#x2009;:&#x2009;1,4-dioxane (4&#x2009;:&#x2009;1)
;
_journal_issue 34
_journal_name_full CrystEngComm
_journal_page_first 6829
_journal_paper_doi 10.1039/c3ce40933c
_journal_volume 15
_journal_year 2013
_chemical_formula_sum 'C16 H43 N11 O3 S4'
_chemical_formula_weight 565.85
_chemical_name_systematic
;
?
;
_space_group_IT_number 14
_symmetry_cell_setting monoclinic
_symmetry_space_group_name_Hall '-P 2ybc'
_symmetry_space_group_name_H-M 'P 1 21/c 1'
_atom_sites_solution_hydrogens geom
_atom_sites_solution_primary direct
_atom_sites_solution_secondary difmap
_audit_creation_method SHELXL-97
_cell_angle_alpha 90.00
_cell_angle_beta 96.082(2)
_cell_angle_gamma 90.00
_cell_formula_units_Z 2
_cell_length_a 10.0368(2)
_cell_length_b 7.64170(18)
_cell_length_c 18.6502(4)
_cell_measurement_reflns_used 11181
_cell_measurement_temperature 100(2)
_cell_measurement_theta_max 30.7267
_cell_measurement_theta_min 2.1919
_cell_volume 1422.39(5)
_computing_cell_refinement
;
CrysAlisPro, Oxford Diffraction Ltd.,
Version 1.171.35.21 (release 20-01-2012 CrysAlis171 .NET)
(compiled Jan 23 2012,18:06:46)
;
_computing_data_collection
;
CrysAlisPro, Oxford Diffraction Ltd.,
Version 1.171.35.21 (release 20-01-2012 CrysAlis171 .NET)
(compiled Jan 23 2012,18:06:46)
;
_computing_data_reduction
;
CrysAlisPro, Oxford Diffraction Ltd.,
Version 1.171.35.21 (release 20-01-2012 CrysAlis171 .NET)
(compiled Jan 23 2012,18:06:46)
;
_computing_molecular_graphics 'Bruker XP'
_computing_publication_material SHELXL-97
_computing_structure_refinement 'SHELXL-97 (Sheldrick, 1997)'
_computing_structure_solution 'SHELXS-97 (Sheldrick, 1990)'
_diffrn_ambient_temperature 100(2)
_diffrn_detector_area_resol_mean 16.1419
_diffrn_measured_fraction_theta_full 0.971
_diffrn_measured_fraction_theta_max 0.954
_diffrn_measurement_device_type 'Oxford Diffraction Xcalibur, Eos'
_diffrn_measurement_method \w-scan
_diffrn_radiation_monochromator graphite
_diffrn_radiation_source 'Enhance (Mo) X-ray Source'
_diffrn_radiation_type MoK\a
_diffrn_radiation_wavelength 0.71073
_diffrn_reflns_av_R_equivalents 0.0346
_diffrn_reflns_av_sigmaI/netI 0.0213
_diffrn_reflns_limit_h_max 14
_diffrn_reflns_limit_h_min -14
_diffrn_reflns_limit_k_max 10
_diffrn_reflns_limit_k_min -10
_diffrn_reflns_limit_l_max 26
_diffrn_reflns_limit_l_min -26
_diffrn_reflns_number 34170
_diffrn_reflns_theta_full 30.50
_diffrn_reflns_theta_max 30.80
_diffrn_reflns_theta_min 2.20
_exptl_absorpt_coefficient_mu 0.373
_exptl_absorpt_correction_T_max 1.00000
_exptl_absorpt_correction_T_min 0.96252
_exptl_absorpt_correction_type multi-scan
_exptl_absorpt_process_details
;
CrysAlisPro, Oxford Diffraction Ltd.,
Version 1.171.35.21 (release 20-01-2012 CrysAlis171 .NET)
(compiled Jan 23 2012,18:06:46)
;
_exptl_crystal_colour colourless
_exptl_crystal_density_diffrn 1.321
_exptl_crystal_density_method 'not measured'
_exptl_crystal_description block
_exptl_crystal_F_000 608
_exptl_crystal_size_max 0.28
_exptl_crystal_size_mid 0.25
_exptl_crystal_size_min 0.25
_refine_diff_density_max 0.384
_refine_diff_density_min -0.202
_refine_diff_density_rms 0.047
_refine_ls_extinction_method none
_refine_ls_goodness_of_fit_ref 1.037
_refine_ls_hydrogen_treatment mixed
_refine_ls_matrix_type full
_refine_ls_number_parameters 192
_refine_ls_number_reflns 4242
_refine_ls_number_restraints 5
_refine_ls_restrained_S_all 1.037
_refine_ls_R_factor_all 0.0337
_refine_ls_R_factor_gt 0.0267
_refine_ls_shift/su_max 0.002
_refine_ls_shift/su_mean 0.000
_refine_ls_structure_factor_coef Fsqd
_refine_ls_weighting_details 'calc w=1/[\s^2^(Fo^2^)+(0.0275P)^2^+0.4605P] where P=(Fo^2^+2Fc^2^)/3'
_refine_ls_weighting_scheme calc
_refine_ls_wR_factor_gt 0.0618
_refine_ls_wR_factor_ref 0.0656
_reflns_number_gt 3715
_reflns_number_total 4242
_reflns_threshold_expression >2sigma(I)
_cod_data_source_file c3ce40933c.txt
_cod_data_source_block polo
_cod_original_cell_volume 1422.38(6)
_cod_original_sg_symbol_H-M 'P 21/c'
_cod_database_code 7210917

loop_
_symmetry_equiv_pos_as_xyz
'x, y, z'
'-x, y+1/2, -z+1/2'
'-x, -y, -z'
'x, -y-1/2, z-1/2'

loop_
_atom_site_label
_atom_site_type_symbol
_atom_site_fract_x
_atom_site_fract_y
_atom_site_fract_z
_atom_site_U_iso_or_equiv
_atom_site_adp_type
_atom_site_occupancy
_atom_site_symmetry_multiplicity
_atom_site_calc_flag
_atom_site_refinement_flags
_atom_site_disorder_assembly
_atom_site_disorder_group
S1 S 0.38919(2) 0.47344(3) 0.336217(12) 0.01595(6) Uani 1 1 d . . .
N1 N 0.58459(9) 0.27786(13) 0.29190(5) 0.02045(18) Uani 1 1 d . . .
H01 H 0.6135(14) 0.201(2) 0.2651(8) 0.029(4) Uiso 1 1 d . . .
H02 H 0.6347(14) 0.324(2) 0.3262(8) 0.033(4) Uiso 1 1 d . . .
C2 C 0.45512(9) 0.32181(13) 0.28184(5) 0.01495(18) Uani 1 1 d . . .
N3 N 0.37893(9) 0.24603(13) 0.22843(5) 0.01997(18) Uani 1 1 d . . .
H03 H 0.4130(14) 0.171(2) 0.2012(8) 0.031(4) Uiso 1 1 d . . .
H04 H 0.2947(15) 0.271(2) 0.2203(7) 0.033(4) Uiso 1 1 d . . .
S1' S 0.83220(2) 0.43055(3) 0.416615(13) 0.01915(7) Uani 1 1 d . . .
N1' N 0.83414(9) 0.61452(13) 0.53777(5) 0.02214(19) Uani 1 1 d . . .
H01' H 0.7976(15) 0.660(2) 0.5718(8) 0.039(4) Uiso 1 1 d . . .
H02' H 0.9191(15) 0.5879(19) 0.5445(8) 0.031(4) Uiso 1 1 d . . .
C2' C 0.76052(10) 0.55016(13) 0.48013(5) 0.01590(18) Uani 1 1 d . . .
N3' N 0.63000(9) 0.58343(13) 0.47273(5) 0.01971(18) Uani 1 1 d . . .
H03' H 0.5951(14) 0.650(2) 0.5025(8) 0.034(4) Uiso 1 1 d . . .
H04' H 0.5808(14) 0.5403(18) 0.4372(8) 0.024(3) Uiso 1 1 d . . .
N2 N 0.10116(9) 0.31293(12) 0.18675(5) 0.01832(17) Uani 1 1 d . . .
H2 H 0.0743(13) 0.2129(18) 0.1706(7) 0.023(3) Uiso 1 1 d . . .
O2 O -0.11648(7) 0.54666(10) 0.14117(4) 0.02181(16) Uani 1 1 d . . .
C3 C -0.03344(11) 0.47777(15) 0.09005(6) 0.0218(2) Uani 1 1 d . . .
H3A H -0.0259 0.5650 0.0514 0.026 Uiso 1 1 calc R . .
H3B H -0.0755 0.3711 0.0676 0.026 Uiso 1 1 calc R . .
C4 C 0.10513(10) 0.43353(14) 0.12565(6) 0.0206(2) Uani 1 1 d . . .
H4A H 0.1580 0.3797 0.0895 0.025 Uiso 1 1 calc R . .
H4B H 0.1510 0.5428 0.1428 0.025 Uiso 1 1 calc R . .
C5 C 0.00954(11) 0.37988(14) 0.23676(5) 0.0200(2) Uani 1 1 d . . .
H5A H 0.0491 0.4857 0.2612 0.024 Uiso 1 1 calc R . .
H5B H -0.0011 0.2905 0.2742 0.024 Uiso 1 1 calc R . .
C6 C -0.12736(10) 0.42525(15) 0.19850(6) 0.0221(2) Uani 1 1 d . . .
H6A H -0.1717 0.3171 0.1789 0.027 Uiso 1 1 calc R . .
H6B H -0.1837 0.4765 0.2336 0.027 Uiso 1 1 calc R . .
O4 O 0.4686(4) 0.8511(5) 0.5395(2) 0.0177(2) Uiso 0.50 1 d PD A 1
N4 N 0.4744(5) 0.8414(7) 0.5376(3) 0.0177(2) Uiso 0.50 1 d PD A 2
H4 H 0.425(2) 0.798(3) 0.5665(11) 0.020(6) Uiso 0.50 1 d PD B 2
C7 C 0.38228(10) 0.90640(14) 0.47672(6) 0.0207(2) Uani 1 1 d D . .
H7A H 0.3105 0.9826 0.4918 0.025 Uiso 1 1 calc R A 1
H7B H 0.3395 0.8027 0.4522 0.025 Uiso 1 1 calc R A 1
C8 C 0.53897(11) 0.99484(14) 0.57520(5) 0.0203(2) Uani 1 1 d D . .
H8A H 0.6009 0.9506 0.6160 0.024 Uiso 1 1 calc R A 1
H8B H 0.4742 1.0749 0.5947 0.024 Uiso 1 1 calc R A 1

loop_
_atom_site_aniso_label
_atom_site_aniso_U_11
_atom_site_aniso_U_22
_atom_site_aniso_U_33
_atom_site_aniso_U_23
_atom_site_aniso_U_13
_atom_site_aniso_U_12
S1 0.01544(11) 0.01769(12) 0.01521(11) -0.00027(8) 0.00385(8) 0.00102(8)
N1 0.0135(4) 0.0246(5) 0.0231(4) -0.0074(4) 0.0010(3) 0.0011(3)
C2 0.0155(4) 0.0149(4) 0.0149(4) 0.0029(3) 0.0038(3) -0.0002(3)
N3 0.0156(4) 0.0231(5) 0.0207(4) -0.0055(3) -0.0003(3) 0.0035(3)
S1' 0.01645(12) 0.02285(13) 0.01825(12) -0.00620(9) 0.00226(9) 0.00208(9)
N1' 0.0148(4) 0.0317(5) 0.0203(4) -0.0099(4) 0.0036(3) -0.0008(4)
C2' 0.0163(4) 0.0149(4) 0.0171(4) 0.0000(3) 0.0045(3) -0.0023(3)
N3' 0.0145(4) 0.0247(5) 0.0201(4) -0.0063(3) 0.0029(3) 0.0001(3)
N2 0.0179(4) 0.0163(4) 0.0205(4) -0.0012(3) 0.0005(3) 0.0021(3)
O2 0.0195(4) 0.0254(4) 0.0208(3) 0.0002(3) 0.0034(3) 0.0081(3)
C3 0.0230(5) 0.0260(5) 0.0169(4) 0.0008(4) 0.0038(4) 0.0071(4)
C4 0.0169(5) 0.0221(5) 0.0237(5) 0.0013(4) 0.0063(4) 0.0012(4)
C5 0.0239(5) 0.0190(5) 0.0173(4) 0.0002(4) 0.0030(4) 0.0015(4)
C6 0.0191(5) 0.0254(5) 0.0229(5) -0.0010(4) 0.0069(4) -0.0004(4)
C7 0.0169(4) 0.0225(5) 0.0226(5) -0.0005(4) 0.0008(4) -0.0027(4)
C8 0.0221(5) 0.0227(5) 0.0160(4) -0.0006(4) 0.0015(4) -0.0007(4)

loop_
_atom_type_symbol
_atom_type_description
_atom_type_scat_dispersion_real
_atom_type_scat_dispersion_imag
_atom_type_scat_source
C C 0.0033 0.0016 'International Tables Vol C Tables 4.2.6.8 and 6.1.1.4'
H H 0.0000 0.0000 'International Tables Vol C Tables 4.2.6.8 and 6.1.1.4'
N N 0.0061 0.0033 'International Tables Vol C Tables 4.2.6.8 and 6.1.1.4'
O O 0.0106 0.0060 'International Tables Vol C Tables 4.2.6.8 and 6.1.1.4'
S S 0.1246 0.1234 'International Tables Vol C Tables 4.2.6.8 and 6.1.1.4'

loop_
_geom_angle_atom_site_label_1
_geom_angle_atom_site_label_2
_geom_angle_atom_site_label_3
_geom_angle
_geom_angle_site_symmetry_3
N3 C2 N1 118.14(9) .
N3 C2 S1 120.77(8) .
N1 C2 S1 121.09(8) .
N3' C2' N1' 118.04(9) .
N3' C2' S1' 120.82(8) .
N1' C2' S1' 121.13(8) .
C4 N2 C5 110.13(8) .
C6 O2 C3 110.84(8) .
O2 C3 C4 111.25(8) .
N2 C4 C3 112.39(8) .
N2 C5 C6 112.15(8) .
O2 C6 C5 111.25(8) .
C8 O4 C7 112.1(3) .
C7 N4 C8 107.8(3) .
O4 C7 N4 3.9(4) .
O4 C7 C8 110.8(2) 3_676
N4 C7 C8 109.5(2) 3_676
O4 C8 N4 3.6(4) .
O4 C8 C7 110.5(2) 3_676
N4 C8 C7 108.9(2) 3_676

loop_
_geom_bond_atom_site_label_1
_geom_bond_atom_site_label_2
_geom_bond_distance
_geom_bond_site_symmetry_2
S1 C2 1.7179(10) .
N1 C2 1.3361(12) .
C2 N3 1.3232(13) .
S1' C2' 1.7138(10) .
N1' C2' 1.3323(13) .
C2' N3' 1.3272(13) .
N2 C4 1.4693(13) .
N2 C5 1.4694(13) .
O2 C6 1.4285(13) .
O2 C3 1.4315(12) .
C3 C4 1.5146(15) .
C5 C6 1.5197(15) .
O4 C8 1.432(4) .
O4 C7 1.444(4) .
N4 C7 1.472(5) .
N4 C8 1.480(5) .
C7 C8 1.5147(14) 3_676
C8 C7 1.5147(14) 3_676

loop_
_geom_hbond_atom_site_label_D
_geom_hbond_atom_site_label_H
_geom_hbond_atom_site_label_A
_geom_hbond_distance_DH
_geom_hbond_distance_HA
_geom_hbond_distance_DA
_geom_hbond_angle_DHA
_geom_hbond_site_symmetry_A
N1 H01 S1 0.845(15) 2.563(15) 3.3650(10) 158.8(12) 2_645
N1 H02 S1' 0.846(15) 2.595(15) 3.4239(9) 166.8(13) .
N3 H03 S1 0.861(15) 2.645(15) 3.4357(10) 153.1(12) 2_645
N3 H04 N2 0.865(15) 2.002(15) 2.8599(12) 171.3(13) .
N1' H01' S1 0.841(16) 2.859(16) 3.4808(10) 132.2(13) 3_666
N1' H02' S1' 0.873(15) 2.528(15) 3.3843(10) 167.0(13) 3_766
N3' H03' N4 0.854(16) 2.051(17) 2.862(5) 158.2(14) .
N3' H03' O4 0.854(16) 2.154(16) 2.964(4) 158.2(13) .
N3' H04' S1 0.850(14) 2.596(14) 3.4244(9) 165.1(12) .
N2 H2 S1' 0.855(14) 2.916(14) 3.6021(9) 138.6(11) 2_645

loop_
_geom_torsion_atom_site_label_1
_geom_torsion_atom_site_label_2
_geom_torsion_atom_site_label_3
_geom_torsion_atom_site_label_4
_geom_torsion
_geom_torsion_site_symmetry_4
C6 O2 C3 C4 -57.92(11) .
C5 N2 C4 C3 -51.71(11) .
O2 C3 C4 N2 55.39(12) .
C4 N2 C5 C6 51.66(11) .
C3 O2 C6 C5 58.01(11) .
N2 C5 C6 O2 -55.55(12) .
C8 O4 C7 N4 126(6) .
C8 O4 C7 C8 56.0(3) 3_676
C8 N4 C7 O4 -49(6) .
C8 N4 C7 C8 61.7(4) 3_676
C7 O4 C8 N4 -120(6) .
C7 O4 C8 C7 -55.9(3) 3_676
C7 N4 C8 O4 56(6) .
C7 N4 C8 C7 -61.3(4) 3_676
